data_4119377
loop_
_publ_author_name
'Mariham Y. Abraham'
'Yuzhong Wang'
'Yaoming Xie'
'Robert J. Gilliard'
'Pingrong Wei'
'Brian J. Vaccaro'
'Michael K. Johnson'
'Henry F. Schaefer'
'Paul v. R. Schleyer'
'Gregory H. Robinson'

_publ_section_title
;
 Oxidation of Carbene-Stabilized Diarsenic: Diarsene Dications and
 Diarsenic Radical Cations
;
_journal_name_full 'Journal of the American Chemical Society'
_journal_page_first 2486
_journal_page_last 2488
_journal_paper_doi 10.1021/ja400219d
_journal_volume 135
_journal_year 2013
_chemical_formula_sum 'C58 H78 As2 Cl8 Ga2 N6'
_chemical_formula_weight 1432.14
_chemical_name_systematic
; 
 ? 
;
_space_group_IT_number 14
_symmetry_cell_setting monoclinic
_symmetry_space_group_name_Hall '-P 2ybc'
_symmetry_space_group_name_H-M 'P 1 21/c 1'
_atom_sites_solution_hydrogens geom
_atom_sites_solution_primary direct
_atom_sites_solution_secondary difmap
_audit_creation_method SHELXL-97
_cell_angle_alpha 90.00
_cell_angle_beta 115.9530(10)
_cell_angle_gamma 90.00
_cell_formula_units_Z 2
_cell_length_a 15.2173(10)
_cell_length_b 18.3240(12)
_cell_length_c 13.9424(9)
_cell_measurement_reflns_used 9943
_cell_measurement_temperature 296(2)
_cell_measurement_theta_max 25.134
_cell_measurement_theta_min 2.675
_cell_volume 3495.7(4)
_computing_structure_refinement 'SHELXL-97 (Sheldrick, 2008)'
_computing_structure_solution 'SHELXS-97 (Sheldrick, 2008)'
_diffrn_ambient_temperature 296(2)
_diffrn_measured_fraction_theta_full 0.999
_diffrn_measured_fraction_theta_max 0.999
_diffrn_measurement_device_type 'BRUKER SMART APEX II'
_diffrn_measurement_method 'OMEGA SCAN'
_diffrn_radiation_monochromator graphite
_diffrn_radiation_source 'fine-focus sealed tube'
_diffrn_radiation_type MoK\a
_diffrn_radiation_wavelength 0.71073
_diffrn_reflns_av_R_equivalents 0.0348
_diffrn_reflns_av_sigmaI/netI 0.0238
_diffrn_reflns_limit_h_max 19
_diffrn_reflns_limit_h_min -19
_diffrn_reflns_limit_k_max 23
_diffrn_reflns_limit_k_min -23
_diffrn_reflns_limit_l_max 17
_diffrn_reflns_limit_l_min -17
_diffrn_reflns_number 43129
_diffrn_reflns_theta_full 27.00
_diffrn_reflns_theta_max 27.00
_diffrn_reflns_theta_min 2.22
_exptl_absorpt_coefficient_mu 2.054
_exptl_absorpt_correction_T_max 0.7619
_exptl_absorpt_correction_T_min 0.4938
_exptl_absorpt_correction_type multi-scan
_exptl_absorpt_process_details 'BRUKER SADABS'
_exptl_crystal_colour orange
_exptl_crystal_density_diffrn 1.361
_exptl_crystal_description plate
_exptl_crystal_F_000 1464
_exptl_crystal_size_max 0.40
_exptl_crystal_size_mid 0.35
_exptl_crystal_size_min 0.14
_refine_diff_density_max 0.921
_refine_diff_density_min -0.657
_refine_diff_density_rms 0.058
_refine_ls_extinction_method none
_refine_ls_goodness_of_fit_ref 1.011
_refine_ls_hydrogen_treatment constr
_refine_ls_matrix_type full
_refine_ls_number_parameters 344
_refine_ls_number_reflns 7634
_refine_ls_number_restraints 0
_refine_ls_restrained_S_all 1.011
_refine_ls_R_factor_all 0.0534
_refine_ls_R_factor_gt 0.0385
_refine_ls_shift/su_max 0.001
_refine_ls_shift/su_mean 0.000
_refine_ls_structure_factor_coef Fsqd
_refine_ls_weighting_details 'calc w=1/[\s^2^(Fo^2^)+(0.0474P)^2^+2.9500P] where P=(Fo^2^+2Fc^2^)/3'
_refine_ls_weighting_scheme calc
_refine_ls_wR_factor_gt 0.0950
_refine_ls_wR_factor_ref 0.1045
_reflns_number_gt 6058
_reflns_number_total 7634
_reflns_threshold_expression >2sigma(I)
_cod_data_source_file ja400219d_si_003.cif
_cod_data_source_block j1
_cod_database_code 4119377

loop_
_symmetry_equiv_pos_as_xyz
'x, y, z'
'-x, y+1/2, -z+1/2'
'-x, -y, -z'
'x, -y-1/2, z-1/2'

loop_
_atom_site_label
_atom_site_type_symbol
_atom_site_fract_x
_atom_site_fract_y
_atom_site_fract_z
_atom_site_U_iso_or_equiv
_atom_site_adp_type
_atom_site_occupancy
_atom_site_symmetry_multiplicity
_atom_site_calc_flag
_atom_site_refinement_flags
As1 As 0.428213(18) 0.475142(15) 0.44008(2) 0.04150(9) Uani 1 1 d .
N1 N 0.34218(15) 0.57840(11) 0.55272(16) 0.0375(4) Uani 1 1 d .
N2 N 0.23832(14) 0.51646(11) 0.42021(16) 0.0353(4) Uani 1 1 d .
C1 C 0.33498(16) 0.52900(13) 0.47753(18) 0.0331(5) Uani 1 1 d .
C2 C 0.25062(19) 0.59605(16) 0.5421(2) 0.0459(6) Uani 1 1 d .
H2A H 0.2361 0.6288 0.5840 0.055 Uiso 1 1 calc R
C3 C 0.18587(18) 0.55691(16) 0.4597(2) 0.0435(6) Uani 1 1 d .
H3A H 0.1183 0.5573 0.4343 0.052 Uiso 1 1 calc R
C4 C 0.19651(17) 0.46663(15) 0.33005(19) 0.0392(5) Uani 1 1 d .
C5 C 0.16981(19) 0.49525(17) 0.2281(2) 0.0465(6) Uani 1 1 d .
C6 C 0.1361(2) 0.4449(2) 0.1447(2) 0.0640(9) Uani 1 1 d .
H6A H 0.1184 0.4611 0.0754 0.077 Uiso 1 1 calc R
C7 C 0.1284(3) 0.3725(2) 0.1622(3) 0.0707(10) Uani 1 1 d .
H7A H 0.1074 0.3400 0.1052 0.085 Uiso 1 1 calc R
C8 C 0.1512(2) 0.34713(19) 0.2624(3) 0.0636(9) Uani 1 1 d .
H8A H 0.1441 0.2977 0.2723 0.076 Uiso 1 1 calc R
C9 C 0.1849(2) 0.39392(16) 0.3506(2) 0.0480(6) Uani 1 1 d .
C10 C 0.2035(2) 0.36538(18) 0.4597(3) 0.0584(8) Uani 1 1 d .
H10A H 0.2260 0.4065 0.5096 0.070 Uiso 1 1 calc R
C11 C 0.1097(3) 0.3365(3) 0.4601(4) 0.0976(14) Uani 1 1 d .
H11A H 0.0608 0.3741 0.4360 0.146 Uiso 1 1 calc R
H11B H 0.1224 0.3222 0.5312 0.146 Uiso 1 1 calc R
H11C H 0.0869 0.2951 0.4134 0.146 Uiso 1 1 calc R
C12 C 0.2831(4) 0.3084(3) 0.4986(5) 0.125(2) Uani 1 1 d .
H12A H 0.3413 0.3282 0.4981 0.187 Uiso 1 1 calc R
H12B H 0.2622 0.2666 0.4526 0.187 Uiso 1 1 calc R
H12C H 0.2964 0.2941 0.5699 0.187 Uiso 1 1 calc R
C13 C 0.1769(2) 0.57602(19) 0.2073(2) 0.0565(7) Uani 1 1 d .
H13A H 0.1779 0.6033 0.2681 0.068 Uiso 1 1 calc R
C14 C 0.2714(3) 0.5928(3) 0.1989(4) 0.0879(13) Uani 1 1 d .
H14A H 0.3261 0.5765 0.2625 0.132 Uiso 1 1 calc R
H14B H 0.2764 0.6444 0.1909 0.132 Uiso 1 1 calc R
H14C H 0.2712 0.5680 0.1382 0.132 Uiso 1 1 calc R
C15 C 0.0900(3) 0.6029(3) 0.1069(3) 0.0856(12) Uani 1 1 d .
H15A H 0.0305 0.5928 0.1124 0.128 Uiso 1 1 calc R
H15B H 0.0891 0.5784 0.0457 0.128 Uiso 1 1 calc R
H15C H 0.0958 0.6546 0.0996 0.128 Uiso 1 1 calc R
C16 C 0.43280(18) 0.61012(14) 0.6299(2) 0.0411(6) Uani 1 1 d .
C17 C 0.4672(2) 0.67242(15) 0.5995(2) 0.0509(7) Uani 1 1 d .
C18 C 0.5582(2) 0.69791(18) 0.6725(3) 0.0676(9) Uani 1 1 d .
H18A H 0.5848 0.7389 0.6558 0.081 Uiso 1 1 calc R
C19 C 0.6092(2) 0.6637(2) 0.7685(3) 0.0728(11) Uani 1 1 d .
H19A H 0.6710 0.6807 0.8146 0.087 Uiso 1 1 calc R
C20 C 0.5710(2) 0.6052(2) 0.7978(3) 0.0664(9) Uani 1 1 d .
H20A H 0.6062 0.5843 0.8646 0.080 Uiso 1 1 calc R
C21 C 0.4797(2) 0.57594(17) 0.7293(2) 0.0498(7) Uani 1 1 d .
C22 C 0.4337(2) 0.51491(19) 0.7645(2) 0.0580(8) Uani 1 1 d .
H22A H 0.3745 0.4996 0.7022 0.070 Uiso 1 1 calc R
C23 C 0.4025(4) 0.5436(3) 0.8475(4) 0.1076(16) Uani 1 1 d .
H23A H 0.3613 0.5856 0.8196 0.161 Uiso 1 1 calc R
H23B H 0.4594 0.5571 0.9110 0.161 Uiso 1 1 calc R
H23C H 0.3672 0.5063 0.8643 0.161 Uiso 1 1 calc R
C24 C 0.4988(4) 0.4485(3) 0.8058(5) 0.1110(18) Uani 1 1 d .
H24A H 0.5164 0.4309 0.7517 0.166 Uiso 1 1 calc R
H24B H 0.4643 0.4110 0.8236 0.166 Uiso 1 1 calc R
H24C H 0.5568 0.4616 0.8682 0.166 Uiso 1 1 calc R
C25 C 0.4067(2) 0.71395(17) 0.4981(3) 0.0629(8) Uani 1 1 d .
H25A H 0.3509 0.6830 0.4544 0.075 Uiso 1 1 calc R
C26 C 0.3659(4) 0.7828(2) 0.5259(5) 0.1172(19) Uani 1 1 d .
H26A H 0.3329 0.7699 0.5685 0.176 Uiso 1 1 calc R
H26B H 0.3206 0.8060 0.4614 0.176 Uiso 1 1 calc R
H26C H 0.4185 0.8157 0.5652 0.176 Uiso 1 1 calc R
C27 C 0.4604(4) 0.7323(3) 0.4311(4) 0.1073(17) Uani 1 1 d .
H27A H 0.4854 0.6883 0.4149 0.161 Uiso 1 1 calc R
H27B H 0.5136 0.7648 0.4703 0.161 Uiso 1 1 calc R
H27C H 0.4161 0.7553 0.3660 0.161 Uiso 1 1 calc R
Ga1 Ga 1.14815(3) 0.40942(2) 0.76642(3) 0.06579(13) Uani 1 1 d .
Cl1 Cl 1.10248(11) 0.49719(6) 0.65224(10) 0.1022(4) Uani 1 1 d .
Cl2 Cl 1.26827(9) 0.35007(7) 0.76059(12) 0.1055(4) Uani 1 1 d .
Cl3 Cl 1.02433(9) 0.33619(7) 0.72042(14) 0.1146(5) Uani 1 1 d .
Cl4 Cl 1.19443(13) 0.45268(13) 0.92445(11) 0.1492(7) Uani 1 1 d .
C28 C 1.1134(4) 0.6600(3) 0.8211(5) 0.1223(19) Uani 1 1 d .
H28A H 1.0468 0.6485 0.7740 0.183 Uiso 1 1 calc R
H28B H 1.1150 0.6969 0.8707 0.183 Uiso 1 1 calc R
H28C H 1.1460 0.6170 0.8595 0.183 Uiso 1 1 calc R
C29 C 1.1623(4) 0.6865(3) 0.7598(5) 0.1002(15) Uani 1 1 d .
N3 N 1.2007(4) 0.7056(3) 0.7115(5) 0.1289(17) Uani 1 1 d .

loop_
_atom_site_aniso_label
_atom_site_aniso_U_11
_atom_site_aniso_U_22
_atom_site_aniso_U_33
_atom_site_aniso_U_23
_atom_site_aniso_U_13
_atom_site_aniso_U_12
As1 0.02987(13) 0.04685(16) 0.04292(15) -0.01603(12) 0.01145(11) -0.00109(11)
N1 0.0325(10) 0.0397(11) 0.0369(11) -0.0078(9) 0.0119(9) 0.0011(8)
N2 0.0285(10) 0.0419(11) 0.0314(10) -0.0032(8) 0.0092(8) -0.0004(8)
C1 0.0293(11) 0.0352(12) 0.0314(11) -0.0018(9) 0.0100(9) -0.0003(9)
C2 0.0380(14) 0.0537(16) 0.0455(15) -0.0091(12) 0.0178(12) 0.0068(12)
C3 0.0290(12) 0.0559(16) 0.0425(14) -0.0022(12) 0.0128(11) 0.0058(11)
C4 0.0259(11) 0.0515(15) 0.0340(12) -0.0084(11) 0.0074(9) -0.0058(10)
C5 0.0320(13) 0.0666(18) 0.0362(13) -0.0051(12) 0.0105(11) -0.0047(12)
C6 0.0539(18) 0.094(3) 0.0376(15) -0.0149(16) 0.0136(14) -0.0141(18)
C7 0.064(2) 0.088(3) 0.054(2) -0.0347(19) 0.0202(16) -0.0201(19)
C8 0.0590(19) 0.0557(19) 0.072(2) -0.0201(16) 0.0244(17) -0.0165(15)
C9 0.0389(14) 0.0522(16) 0.0492(15) -0.0074(13) 0.0159(12) -0.0078(12)
C10 0.0596(19) 0.0511(17) 0.0592(18) 0.0033(14) 0.0211(15) -0.0043(14)
C11 0.095(3) 0.122(4) 0.089(3) -0.003(3) 0.053(3) -0.031(3)
C12 0.131(5) 0.140(5) 0.119(4) 0.067(4) 0.069(4) 0.069(4)
C13 0.0485(16) 0.072(2) 0.0420(15) 0.0084(14) 0.0138(13) -0.0008(15)
C14 0.057(2) 0.104(3) 0.098(3) 0.039(3) 0.030(2) -0.005(2)
C15 0.060(2) 0.113(3) 0.065(2) 0.022(2) 0.0106(18) 0.013(2)
C16 0.0329(12) 0.0436(14) 0.0403(13) -0.0182(11) 0.0101(11) -0.0006(10)
C17 0.0453(15) 0.0421(15) 0.0613(18) -0.0159(13) 0.0197(13) -0.0019(12)
C18 0.0538(19) 0.0510(18) 0.089(3) -0.0273(18) 0.0229(18) -0.0143(15)
C19 0.0455(18) 0.083(3) 0.071(2) -0.040(2) 0.0079(17) -0.0130(17)
C20 0.0500(18) 0.089(3) 0.0442(17) -0.0213(16) 0.0058(14) 0.0049(17)
C21 0.0413(14) 0.0626(18) 0.0398(14) -0.0135(13) 0.0125(12) 0.0050(13)
C22 0.0489(17) 0.078(2) 0.0433(16) 0.0049(15) 0.0170(13) 0.0117(15)
C23 0.119(4) 0.140(4) 0.091(3) -0.010(3) 0.070(3) 0.001(3)
C24 0.084(3) 0.098(3) 0.163(5) 0.050(3) 0.065(3) 0.030(3)
C25 0.0577(19) 0.0456(17) 0.080(2) 0.0000(15) 0.0249(17) 0.0008(14)
C26 0.115(4) 0.075(3) 0.133(4) -0.007(3) 0.027(3) 0.043(3)
C27 0.095(3) 0.113(4) 0.123(4) 0.054(3) 0.056(3) 0.026(3)
Ga1 0.0638(2) 0.0743(3) 0.0685(2) 0.02093(19) 0.0375(2) 0.01987(19)
Cl1 0.1376(11) 0.0723(6) 0.0946(8) 0.0286(6) 0.0490(8) 0.0181(7)
Cl2 0.0765(7) 0.1038(8) 0.1478(11) 0.0130(8) 0.0598(7) 0.0316(6)
Cl3 0.0749(7) 0.0812(7) 0.1882(14) 0.0358(8) 0.0580(8) 0.0143(6)
Cl4 0.1320(12) 0.260(2) 0.0695(7) -0.0102(10) 0.0564(8) 0.0106(13)
C28 0.090(4) 0.144(5) 0.140(5) 0.000(4) 0.056(4) 0.010(3)
C29 0.085(3) 0.096(4) 0.114(4) -0.019(3) 0.038(3) 0.012(3)
N3 0.148(5) 0.112(4) 0.149(5) -0.023(3) 0.085(4) -0.005(3)

loop_
_atom_type_symbol
_atom_type_description
_atom_type_scat_dispersion_real
_atom_type_scat_dispersion_imag
_atom_type_scat_source
C C 0.0033 0.0016 'International Tables Vol C Tables 4.2.6.8 and 6.1.1.4'
H H 0.0000 0.0000 'International Tables Vol C Tables 4.2.6.8 and 6.1.1.4'
N N 0.0061 0.0033 'International Tables Vol C Tables 4.2.6.8 and 6.1.1.4'
Cl Cl 0.1484 0.1585 'International Tables Vol C Tables 4.2.6.8 and 6.1.1.4'
Ga Ga 0.2307 1.6083 'International Tables Vol C Tables 4.2.6.8 and 6.1.1.4'
As As 0.0499 2.0058 'International Tables Vol C Tables 4.2.6.8 and 6.1.1.4'

loop_
_geom_angle_atom_site_label_1
_geom_angle_atom_site_label_2
_geom_angle_atom_site_label_3
_geom_angle
_geom_angle_site_symmetry_3
C1 As1 As1 100.10(7) 3_666
C1 N1 C2 109.9(2) .
C1 N1 C16 124.9(2) .
C2 N1 C16 125.2(2) .
C1 N2 C3 110.2(2) .
C1 N2 C4 124.7(2) .
C3 N2 C4 125.1(2) .
N2 C1 N1 105.7(2) .
N2 C1 As1 118.70(17) .
N1 C1 As1 135.61(17) .
C3 C2 N1 107.1(2) .
C2 C3 N2 107.1(2) .
C9 C4 C5 124.2(2) .
C9 C4 N2 118.1(2) .
C5 C4 N2 117.7(2) .
C6 C5 C4 115.9(3) .
C6 C5 C13 121.0(3) .
C4 C5 C13 123.0(2) .
C7 C6 C5 121.5(3) .
C8 C7 C6 120.8(3) .
C7 C8 C9 121.4(3) .
C4 C9 C8 115.9(3) .
C4 C9 C10 123.6(3) .
C8 C9 C10 120.4(3) .
C9 C10 C12 111.6(3) .
C9 C10 C11 111.1(3) .
C12 C10 C11 111.3(4) .
C5 C13 C14 111.0(3) .
C5 C13 C15 112.5(3) .
C14 C13 C15 109.4(3) .
C21 C16 C17 124.8(2) .
C21 C16 N1 117.6(2) .
C17 C16 N1 117.6(2) .
C16 C17 C18 115.9(3) .
C16 C17 C25 122.7(3) .
C18 C17 C25 121.2(3) .
C19 C18 C17 121.2(3) .
C18 C19 C20 121.2(3) .
C19 C20 C21 121.5(3) .
C16 C21 C20 115.2(3) .
C16 C21 C22 123.1(3) .
C20 C21 C22 121.6(3) .
C21 C22 C23 109.5(3) .
C21 C22 C24 113.6(3) .
C23 C22 C24 111.0(4) .
C17 C25 C26 109.1(3) .
C17 C25 C27 114.4(3) .
C26 C25 C27 111.1(4) .
Cl4 Ga1 Cl1 109.72(7) .
Cl4 Ga1 Cl2 108.74(7) .
Cl1 Ga1 Cl2 110.68(6) .
Cl4 Ga1 Cl3 112.57(7) .
Cl1 Ga1 Cl3 106.61(6) .
Cl2 Ga1 Cl3 108.52(5) .
N3 C29 C28 178.5(6) .

loop_
_geom_bond_atom_site_label_1
_geom_bond_atom_site_label_2
_geom_bond_distance
_geom_bond_site_symmetry_2
As1 C1 1.977(2) .
As1 As1 2.2803(5) 3_666
N1 C1 1.353(3) .
N1 C2 1.374(3) .
N1 C16 1.449(3) .
N2 C1 1.351(3) .
N2 C3 1.369(3) .
N2 C4 1.456(3) .
C2 C3 1.348(4) .
C4 C9 1.390(4) .
C4 C5 1.399(4) .
C5 C6 1.394(4) .
C5 C13 1.521(5) .
C6 C7 1.364(5) .
C7 C8 1.366(5) .
C8 C9 1.399(4) .
C9 C10 1.514(4) .
C10 C12 1.509(5) .
C10 C11 1.525(5) .
C13 C14 1.523(5) .
C13 C15 1.527(4) .
C16 C21 1.399(4) .
C16 C17 1.396(4) .
C17 C18 1.393(4) .
C17 C25 1.512(5) .
C18 C19 1.370(6) .
C19 C20 1.364(6) .
C20 C21 1.403(4) .
C21 C22 1.510(5) .
C22 C23 1.524(5) .
C22 C24 1.514(5) .
C25 C26 1.528(5) .
C25 C27 1.524(6) .
Ga1 Cl4 2.1496(15) .
Ga1 Cl1 2.1530(11) .
Ga1 Cl2 2.1588(11) .
Ga1 Cl3 2.1689(13) .
C28 C29 1.440(8) .
C29 N3 1.125(7) .
